data_4024073
loop_
_publ_author_name
'Harry W. Gibson'
'Michael A. G. Berg'
'Jennifer Clifton Dickson'
'Pierre R. Lecavalier'
'Hong Wang'
'Joseph S. Merola'

_publ_contact_author 'Berg, Michael A. G.'
_publ_contact_author_email bergm@vt.edu
_publ_section_title
;
 Diastereomeric Reissert Compounds of Isoquinoline and
 6,7-Dimethoxy-3,4-dihydroisoquinoline in Stereoselective Synthesis
;
_journal_name_full 'Journal of Organic Chemistry'
_journal_page_first 5759
_journal_page_last 5770
_journal_paper_doi 10.1021/jo070786k
_journal_volume 72
_journal_year 2007
_chemical_absolute_configuration rm
_chemical_compound_source 'synthesis as described'
_chemical_formula_moiety 'C17 H22 N2 O3'
_chemical_formula_sum 'C17 H22 N2 O3'
_chemical_formula_weight 302.37
_chemical_name_systematic
;
 ?
;
_space_group_IT_number 4
_symmetry_cell_setting monoclinic
_symmetry_Int_Tables_number 4
_symmetry_space_group_name_Hall 'P 2yb'
_symmetry_space_group_name_H-M 'P 1 21 1'
_atom_sites_solution_hydrogens geom
_atom_sites_solution_primary direct
_atom_sites_solution_secondary difmap
_audit_creation_date 2006-10-27T14:20:03-00:00
_audit_creation_method 'WinGX routine CIF_UPDATE'
_cell_angle_alpha 90
_cell_angle_beta 92.734(2)
_cell_angle_gamma 90
_cell_formula_units_Z 4
_cell_length_a 10.6078(3)
_cell_length_b 11.6253(3)
_cell_length_c 13.1419(3)
_cell_measurement_reflns_used 1837
_cell_measurement_temperature 95(2)
_cell_measurement_theta_max 21.708
_cell_measurement_theta_min 1.996
_cell_measurement_wavelength 0.71073
_cell_volume 1618.80(7)
_computing_cell_refinement 'CrysAlis (Oxford Diffraction)'
_computing_data_collection 'CrysAlis (Oxford Diffraction)'
_computing_data_reduction 'CrysAlis (Oxford Diffraction)'
_computing_molecular_graphics 'Ortep 3 (Farrugia, 1997)'
_computing_publication_material 'WinGX (Farrugia, 1999)'
_computing_structure_refinement 'SHELXL-97 (Sheldrick, 1997)'
_computing_structure_solution 'SHELXS-97 (Sheldrick, 1990)'
_diffrn_ambient_temperature 95(2)
_diffrn_detector CCD
_diffrn_measured_fraction_theta_full 0.977
_diffrn_measured_fraction_theta_max 0.964
_diffrn_measurement_device '\k-geometry diffractometer'
_diffrn_measurement_device_type 'Oxford Diffraction Gemini Ultra'
_diffrn_measurement_method 'phi and omega scans'
_diffrn_radiation_monochromator graphite
_diffrn_radiation_probe x-ray
_diffrn_radiation_type MoK\a
_diffrn_radiation_wavelength 0.71073
_diffrn_reflns_av_R_equivalents 0.0438
_diffrn_reflns_av_unetI/netI 0.0534
_diffrn_reflns_limit_h_max 14
_diffrn_reflns_limit_h_min -14
_diffrn_reflns_limit_k_max 16
_diffrn_reflns_limit_k_min -15
_diffrn_reflns_limit_l_max 13
_diffrn_reflns_limit_l_min -18
_diffrn_reflns_number 13067
_diffrn_reflns_theta_full 29.13
_diffrn_reflns_theta_max 29.38
_diffrn_reflns_theta_min 4.96
_diffrn_source 'fine-focus sealed tube'
_diffrn_standards_decay_% <2%
_diffrn_standards_interval_count 50
_diffrn_standards_number 2
_exptl_absorpt_coefficient_mu 0.085
_exptl_absorpt_correction_type none
_exptl_absorpt_process_details 'CrysAlis (Oxford Diffraction)'
_exptl_crystal_colour colorless
_exptl_crystal_density_diffrn 1.241
_exptl_crystal_density_method 'not measured'
_exptl_crystal_description prism
_exptl_crystal_F_000 648
_exptl_crystal_size_max 0.39
_exptl_crystal_size_mid 0.21
_exptl_crystal_size_min 0.2
_refine_diff_density_max 0.21
_refine_diff_density_min -0.199
_refine_diff_density_rms 0.038
_refine_ls_extinction_method none
_refine_ls_goodness_of_fit_ref 0.978
_refine_ls_hydrogen_treatment constr
_refine_ls_matrix_type full
_refine_ls_number_parameters 405
_refine_ls_number_reflns 4507
_refine_ls_number_restraints 1
_refine_ls_restrained_S_all 0.978
_refine_ls_R_factor_all 0.0519
_refine_ls_R_factor_gt 0.0367
_refine_ls_shift/su_max 0
_refine_ls_shift/su_mean 0
_refine_ls_structure_factor_coef Fsqd
_refine_ls_weighting_details 'calc w=1/[\s^2^(Fo^2^)+(0.0444P)^2^+0.0000P] where P=(Fo^2^+2Fc^2^)/3'
_refine_ls_weighting_scheme calc
_refine_ls_wR_factor_gt 0.0782
_refine_ls_wR_factor_ref 0.0846
_reflns_number_gt 3508
_reflns_number_total 4507
_reflns_threshold_expression >2sigma(I)
_cod_data_source_file jo070786krom20070415_124449.cif
_cod_data_source_block mb215a_noabs
_cod_original_sg_symbol_H-M 'P 21'
_cod_database_code 4024073

loop_
_symmetry_equiv_pos_as_xyz
'x, y, z'
'-x, y+1/2, -z'

loop_
_atom_site_label
_atom_site_type_symbol
_atom_site_fract_x
_atom_site_fract_y
_atom_site_fract_z
_atom_site_U_iso_or_equiv
_atom_site_adp_type
_atom_site_occupancy
_atom_site_symmetry_multiplicity
_atom_site_calc_flag
_atom_site_refinement_flags
_atom_site_disorder_assembly
_atom_site_disorder_group
C1 C 0.69931(18) 0.14501(16) 0.26558(14) 0.0201(4) Uani 1 1 d . . .
H1 H 0.6144 0.1343 0.2941 0.024 Uiso 1 1 calc R . .
C2 C 0.70684(19) 0.26511(17) 0.22653(14) 0.0220(4) Uani 1 1 d . . .
C3 C 0.84111(19) 0.02883(18) 0.16189(15) 0.0254(4) Uani 1 1 d . . .
H3A H 0.8913 0.0981 0.1469 0.031 Uiso 1 1 calc R . .
H3B H 0.8407 -0.0225 0.1017 0.031 Uiso 1 1 calc R . .
C4 C 0.9000(2) -0.03256(18) 0.25338(15) 0.0256(4) Uani 1 1 d . . .
H4A H 0.856 -0.1065 0.2634 0.031 Uiso 1 1 calc R . .
H4B H 0.9898 -0.0493 0.242 0.031 Uiso 1 1 calc R . .
C5 C 0.97884(18) 0.02792(17) 0.42854(15) 0.0215(4) Uani 1 1 d . . .
H5 H 1.0396 -0.032 0.4267 0.026 Uiso 1 1 calc R . .
C6 C 0.97894(17) 0.10077(17) 0.51223(14) 0.0204(4) Uani 1 1 d . . .
C7 C 0.8856(2) 0.18589(17) 0.51681(14) 0.0220(4) Uani 1 1 d . . .
C8 C 0.79590(19) 0.19652(17) 0.43806(14) 0.0216(4) Uani 1 1 d . . .
H8 H 0.7311 0.2524 0.4423 0.026 Uiso 1 1 calc R . .
C9 C 0.79897(18) 0.12583(16) 0.35153(14) 0.0188(4) Uani 1 1 d . . .
C10 C 0.89052(18) 0.04151(17) 0.34687(14) 0.0214(4) Uani 1 1 d . . .
C11 C 1.1735(2) 0.0242(2) 0.57803(16) 0.0296(5) Uani 1 1 d . . .
H11A H 1.1435 -0.0553 0.5705 0.044 Uiso 1 1 calc R . .
H11B H 1.2319 0.0298 0.6379 0.044 Uiso 1 1 calc R . .
H11C H 1.2171 0.0467 0.5171 0.044 Uiso 1 1 calc R . .
C12 C 0.8725(2) 0.2230(2) 0.69466(15) 0.0314(5) Uani 1 1 d . . .
H12A H 0.8194 0.154 0.6916 0.047 Uiso 1 1 calc R . .
H12B H 0.8329 0.2818 0.736 0.047 Uiso 1 1 calc R . .
H12C H 0.9557 0.2036 0.7254 0.047 Uiso 1 1 calc R . .
C13 C 0.60723(18) 0.04821(17) 0.11827(14) 0.0215(4) Uani 1 1 d . . .
C14 C 0.6078(2) -0.04247(18) 0.03489(16) 0.0269(5) Uani 1 1 d . . .
H14 H 0.6858 -0.0904 0.0442 0.032 Uiso 1 1 calc R . .
C15 C 0.6060(2) 0.0152(2) -0.06928(17) 0.0408(6) Uani 1 1 d . . .
H15A H 0.603 -0.0452 -0.1224 0.049 Uiso 1 1 calc R . .
H15B H 0.5278 0.0614 -0.0783 0.049 Uiso 1 1 calc R . .
C16 C 0.7180(3) 0.0925(3) -0.0856(2) 0.0530(7) Uani 1 1 d . . .
H16A H 0.7247 0.1503 -0.0314 0.08 Uiso 1 1 calc R . .
H16B H 0.7067 0.131 -0.1518 0.08 Uiso 1 1 calc R . .
H16C H 0.7953 0.0462 -0.0844 0.08 Uiso 1 1 calc R . .
C17 C 0.4914(2) -0.1192(2) 0.0452(2) 0.0426(6) Uani 1 1 d . . .
H17A H 0.4148 -0.0727 0.035 0.064 Uiso 1 1 calc R . .
H17B H 0.4937 -0.1536 0.1134 0.064 Uiso 1 1 calc R . .
H17C H 0.4915 -0.1803 -0.0062 0.064 Uiso 1 1 calc R . .
C18 C 0.30270(18) 0.21707(16) 0.25821(14) 0.0196(4) Uani 1 1 d . . .
H18 H 0.389 0.2314 0.2334 0.023 Uiso 1 1 calc R . .
C19 C 0.29244(19) 0.09258(18) 0.28363(15) 0.0240(4) Uani 1 1 d . . .
C20 C 0.15609(18) 0.29949(19) 0.37768(15) 0.0246(4) Uani 1 1 d . . .
H20A H 0.1538 0.3412 0.4432 0.03 Uiso 1 1 calc R . .
H20B H 0.119 0.2223 0.3868 0.03 Uiso 1 1 calc R . .
C21 C 0.0802(2) 0.3645(2) 0.29607(15) 0.0275(4) Uani 1 1 d . . .
H21A H 0.1037 0.4469 0.2989 0.033 Uiso 1 1 calc R . .
H21B H -0.0107 0.3583 0.309 0.033 Uiso 1 1 calc R . .
C22 C 0.01787(19) 0.34504(17) 0.11003(15) 0.0231(4) Uani 1 1 d . . .
H22 H -0.0537 0.3914 0.1221 0.028 Uiso 1 1 calc R . .
C23 C 0.03661(18) 0.30550(16) 0.01285(14) 0.0208(4) Uani 1 1 d . . .
C24 C 0.14198(19) 0.23633(16) -0.00594(14) 0.0210(4) Uani 1 1 d . . .
C25 C 0.22612(18) 0.20839(17) 0.07430(14) 0.0201(4) Uani 1 1 d . . .
H25 H 0.2974 0.1616 0.0625 0.024 Uiso 1 1 calc R . .
C26 C 0.20636(18) 0.24911(16) 0.17315(14) 0.0191(4) Uani 1 1 d . . .
C27 C 0.10324(18) 0.31759(17) 0.19120(14) 0.0216(4) Uani 1 1 d . . .
C28 C -0.1432(2) 0.4056(2) -0.05543(18) 0.0353(5) Uani 1 1 d . . .
H28A H -0.1975 0.3743 -0.0038 0.053 Uiso 1 1 calc R . .
H28B H -0.1927 0.4158 -0.1197 0.053 Uiso 1 1 calc R . .
H28C H -0.1092 0.48 -0.0324 0.053 Uiso 1 1 calc R . .
C29 C 0.2642(2) 0.1444(2) -0.12950(16) 0.0303(5) Uani 1 1 d . . .
H29A H 0.3388 0.1889 -0.1066 0.045 Uiso 1 1 calc R . .
H29B H 0.2646 0.133 -0.2034 0.045 Uiso 1 1 calc R . .
H29C H 0.2656 0.0695 -0.0953 0.045 Uiso 1 1 calc R . .
C30 C 0.39275(19) 0.31969(17) 0.40526(14) 0.0220(4) Uani 1 1 d . . .
C31 C 0.3796(2) 0.41188(18) 0.48612(15) 0.0248(4) Uani 1 1 d . . .
H31 H 0.2951 0.4495 0.476 0.03 Uiso 1 1 calc R . .
C32 C 0.4829(2) 0.50159(19) 0.47208(18) 0.0331(5) Uani 1 1 d . . .
H32A H 0.475 0.5629 0.5237 0.04 Uiso 1 1 calc R . .
H32B H 0.5663 0.4646 0.4843 0.04 Uiso 1 1 calc R . .
C33 C 0.4771(3) 0.5556(2) 0.3669(2) 0.0473(7) Uani 1 1 d . . .
H33A H 0.491 0.4963 0.3157 0.071 Uiso 1 1 calc R . .
H33B H 0.5426 0.6148 0.3636 0.071 Uiso 1 1 calc R . .
H33C H 0.3939 0.5908 0.3535 0.071 Uiso 1 1 calc R . .
C34 C 0.3903(3) 0.3579(2) 0.59219(17) 0.0391(6) Uani 1 1 d . . .
H34A H 0.3206 0.3038 0.5998 0.059 Uiso 1 1 calc R . .
H34B H 0.3864 0.4185 0.6438 0.059 Uiso 1 1 calc R . .
H34C H 0.4708 0.3169 0.601 0.059 Uiso 1 1 calc R . .
N1 N 0.71416(18) 0.35671(17) 0.19619(14) 0.0320(4) Uani 1 1 d . . .
N2 N 0.71096(15) 0.06262(14) 0.18216(12) 0.0211(4) Uani 1 1 d . . .
N3 N 0.2820(2) -0.00233(17) 0.30349(14) 0.0351(4) Uani 1 1 d . . .
N4 N 0.28695(15) 0.28814(14) 0.34819(12) 0.0221(4) Uani 1 1 d . . .
O1 O 0.51161(13) 0.10577(13) 0.13035(10) 0.0279(3) Uani 1 1 d . . .
O2 O 1.06856(13) 0.09880(12) 0.59059(10) 0.0257(3) Uani 1 1 d . . .
O3 O 0.88621(14) 0.26627(12) 0.59377(10) 0.0277(3) Uani 1 1 d . . .
O4 O 0.49571(13) 0.27825(13) 0.38756(11) 0.0275(3) Uani 1 1 d . . .
O5 O -0.04149(13) 0.32771(12) -0.07062(10) 0.0266(3) Uani 1 1 d . . .
O6 O 0.15350(14) 0.20506(13) -0.10516(10) 0.0294(3) Uani 1 1 d . . .

loop_
_atom_site_aniso_label
_atom_site_aniso_U_11
_atom_site_aniso_U_22
_atom_site_aniso_U_33
_atom_site_aniso_U_23
_atom_site_aniso_U_13
_atom_site_aniso_U_12
C1 0.0212(9) 0.0201(9) 0.0190(9) -0.0038(7) 0.0015(7) 0.0024(8)
C2 0.0221(10) 0.0247(10) 0.0193(9) -0.0028(8) 0.0014(7) 0.0028(8)
C3 0.0212(10) 0.0302(11) 0.0249(10) -0.0079(9) 0.0014(8) 0.0041(9)
C4 0.0225(10) 0.0274(10) 0.0269(10) -0.0074(9) 0.0001(8) 0.0069(8)
C5 0.0186(9) 0.0208(9) 0.0253(9) 0.0023(8) 0.0036(7) 0.0020(8)
C6 0.0193(9) 0.0213(9) 0.0206(9) 0.0031(8) 0.0017(7) -0.0013(8)
C7 0.0256(10) 0.0214(10) 0.0194(9) -0.0016(8) 0.0040(8) -0.0021(8)
C8 0.0225(10) 0.0191(9) 0.0236(9) -0.0006(8) 0.0044(8) 0.0034(8)
C9 0.0176(9) 0.0187(9) 0.0200(9) -0.0013(7) 0.0012(7) -0.0023(7)
C10 0.0210(10) 0.0221(10) 0.0212(9) 0.0007(8) 0.0031(7) -0.0016(8)
C11 0.0259(11) 0.0376(12) 0.0251(10) 0.0002(9) -0.0012(8) 0.0051(9)
C12 0.0390(13) 0.0311(11) 0.0243(10) -0.0024(9) 0.0040(9) -0.0020(10)
C13 0.0202(9) 0.0225(10) 0.0218(9) -0.0010(8) 0.0008(7) 0.0007(8)
C14 0.0217(10) 0.0295(11) 0.0290(10) -0.0073(9) -0.0051(8) 0.0062(8)
C15 0.0473(15) 0.0507(15) 0.0242(11) -0.0066(11) -0.0004(10) 0.0202(13)
C16 0.0591(18) 0.0681(19) 0.0335(13) 0.0164(13) 0.0193(12) 0.0180(15)
C17 0.0324(13) 0.0368(13) 0.0579(16) -0.0171(12) -0.0044(12) -0.0039(11)
C18 0.0175(9) 0.0218(9) 0.0195(9) -0.0047(8) 0.0018(7) -0.0004(8)
C19 0.0245(10) 0.0273(11) 0.0198(9) -0.0033(8) -0.0024(8) 0.0013(8)
C20 0.0201(9) 0.0316(11) 0.0225(9) -0.0067(8) 0.0046(8) -0.0034(8)
C21 0.0227(10) 0.0327(11) 0.0275(10) -0.0077(9) 0.0044(8) 0.0046(9)
C22 0.0201(10) 0.0222(10) 0.0272(10) 0.0013(8) 0.0047(8) 0.0036(8)
C23 0.0206(9) 0.0202(9) 0.0216(9) 0.0049(8) 0.0007(7) -0.0012(8)
C24 0.0248(10) 0.0190(9) 0.0194(8) 0.0004(7) 0.0045(8) -0.0015(8)
C25 0.0188(9) 0.0184(9) 0.0233(9) -0.0005(8) 0.0039(7) 0.0019(8)
C26 0.0196(9) 0.0184(9) 0.0194(9) 0.0012(7) 0.0015(7) -0.0028(7)
C27 0.0195(9) 0.0218(9) 0.0240(10) -0.0021(8) 0.0049(8) -0.0018(8)
C28 0.0300(12) 0.0461(14) 0.0300(11) 0.0068(10) 0.0034(9) 0.0157(10)
C29 0.0337(12) 0.0332(11) 0.0243(10) -0.0046(9) 0.0048(9) 0.0096(10)
C30 0.0239(10) 0.0208(9) 0.0213(9) -0.0013(8) 0.0009(8) 0.0001(8)
C31 0.0246(11) 0.0229(10) 0.0265(10) -0.0065(8) -0.0020(8) 0.0034(8)
C32 0.0260(11) 0.0276(11) 0.0450(13) -0.0133(10) -0.0052(10) -0.0018(9)
C33 0.0433(14) 0.0323(13) 0.0662(18) 0.0118(13) 0.0006(13) -0.0058(11)
C34 0.0514(15) 0.0377(13) 0.0282(11) -0.0056(10) 0.0025(11) 0.0117(12)
N1 0.0359(11) 0.0283(10) 0.0317(9) 0.0030(8) 0.0008(8) 0.0019(8)
N2 0.0186(8) 0.0236(9) 0.0211(8) -0.0057(7) 0.0018(6) 0.0022(7)
N3 0.0455(12) 0.0277(10) 0.0318(10) 0.0015(8) -0.0021(9) 0.0016(9)
N4 0.0198(8) 0.0249(9) 0.0217(8) -0.0079(7) 0.0020(6) -0.0004(7)
O1 0.0229(7) 0.0328(8) 0.0279(7) -0.0046(7) 0.0004(6) 0.0073(6)
O2 0.0240(7) 0.0297(8) 0.0233(7) -0.0013(6) -0.0010(6) 0.0032(6)
O3 0.0387(8) 0.0226(7) 0.0220(7) -0.0025(6) 0.0028(6) 0.0009(6)
O4 0.0215(7) 0.0306(8) 0.0302(7) -0.0077(6) 0.0001(6) 0.0046(6)
O5 0.0242(7) 0.0319(8) 0.0238(7) 0.0056(6) 0.0019(6) 0.0079(6)
O6 0.0313(8) 0.0359(8) 0.0209(7) -0.0032(6) 0.0007(6) 0.0115(7)

loop_
_atom_type_symbol
_atom_type_description
_atom_type_scat_dispersion_real
_atom_type_scat_dispersion_imag
_atom_type_scat_source
C C 0.0033 0 'International Tables Vol C Tables 4.2.6.8 and 6.1.1.4'
H H 0 0 'International Tables Vol C Tables 4.2.6.8 and 6.1.1.4'
N N 0.0061 0 'International Tables Vol C Tables 4.2.6.8 and 6.1.1.4'
O O 0.0106 0 'International Tables Vol C Tables 4.2.6.8 and 6.1.1.4'

loop_
_geom_angle_atom_site_label_1
_geom_angle_atom_site_label_2
_geom_angle_atom_site_label_3
_geom_angle
_geom_angle_site_symmetry_1
_geom_angle_site_symmetry_3
_geom_angle_publ_flag
N2 C1 C2 110.28(15) . . ?
N2 C1 C9 112.21(15) . . ?
C2 C1 C9 110.18(16) . . ?
N1 C2 C1 179.1(2) . . ?
N2 C3 C4 109.79(16) . . ?
C10 C4 C3 109.77(16) . . ?
C6 C5 C10 120.93(18) . . ?
O2 C6 C5 124.09(17) . . ?
O2 C6 C7 116.48(17) . . ?
C5 C6 C7 119.37(17) . . ?
O3 C7 C8 118.02(17) . . ?
O3 C7 C6 122.11(17) . . ?
C8 C7 C6 119.64(17) . . ?
C7 C8 C9 120.92(18) . . ?
C10 C9 C8 119.59(17) . . ?
C10 C9 C1 122.26(16) . . ?
C8 C9 C1 118.15(16) . . ?
C9 C10 C5 119.45(17) . . ?
C9 C10 C4 121.00(17) . . ?
C5 C10 C4 119.49(17) . . ?
O1 C13 N2 119.98(17) . . ?
O1 C13 C14 120.06(17) . . ?
N2 C13 C14 119.91(17) . . ?
C13 C14 C15 110.00(18) . . ?
C13 C14 C17 107.97(18) . . ?
C15 C14 C17 111.1(2) . . ?
C16 C15 C14 114.4(2) . . ?
N4 C18 C19 110.85(16) . . ?
N4 C18 C26 110.94(15) . . ?
C19 C18 C26 110.36(16) . . ?
N3 C19 C18 178.6(2) . . ?
N4 C20 C21 109.67(16) . . ?
C20 C21 C27 111.25(17) . . ?
C23 C22 C27 120.76(18) . . ?
O5 C23 C22 124.81(17) . . ?
O5 C23 C24 115.01(17) . . ?
C22 C23 C24 120.19(17) . . ?
O6 C24 C25 125.46(18) . . ?
O6 C24 C23 115.32(17) . . ?
C25 C24 C23 119.19(17) . . ?
C24 C25 C26 120.27(17) . . ?
C27 C26 C25 120.38(17) . . ?
C27 C26 C18 121.54(16) . . ?
C25 C26 C18 118.06(16) . . ?
C26 C27 C22 119.21(17) . . ?
C26 C27 C21 121.83(18) . . ?
C22 C27 C21 118.96(18) . . ?
O4 C30 N4 120.32(17) . . ?
O4 C30 C31 121.47(18) . . ?
N4 C30 C31 118.12(17) . . ?
C30 C31 C34 110.06(17) . . ?
C30 C31 C32 107.82(17) . . ?
C34 C31 C32 111.55(19) . . ?
C33 C32 C31 113.21(18) . . ?
C13 N2 C1 116.55(16) . . ?
C13 N2 C3 126.35(16) . . ?
C1 N2 C3 115.03(15) . . ?
C30 N4 C18 118.23(16) . . ?
C30 N4 C20 126.37(16) . . ?
C18 N4 C20 114.34(15) . . ?
C6 O2 C11 116.17(15) . . ?
C7 O3 C12 116.40(15) . . ?
C23 O5 C28 116.10(16) . . ?
C24 O6 C29 117.42(16) . . ?

loop_
_geom_bond_atom_site_label_1
_geom_bond_atom_site_label_2
_geom_bond_distance
_geom_bond_site_symmetry_2
_geom_bond_publ_flag
C1 N2 1.465(2) . ?
C1 C2 1.491(3) . ?
C1 C9 1.526(3) . ?
C2 N1 1.141(3) . ?
C3 N2 1.472(2) . ?
C3 C4 1.508(3) . ?
C4 C10 1.508(3) . ?
C5 C6 1.388(3) . ?
C5 C10 1.400(3) . ?
C6 O2 1.368(2) . ?
C6 C7 1.403(3) . ?
C7 O3 1.377(2) . ?
C7 C8 1.378(3) . ?
C8 C9 1.405(3) . ?
C9 C10 1.383(3) . ?
C11 O2 1.427(3) . ?
C12 O3 1.432(2) . ?
C13 O1 1.232(2) . ?
C13 N2 1.362(2) . ?
C13 C14 1.521(3) . ?
C14 C15 1.524(3) . ?
C14 C17 1.534(3) . ?
C15 C16 1.513(4) . ?
C18 N4 1.459(2) . ?
C18 C19 1.491(3) . ?
C18 C26 1.524(3) . ?
C19 N3 1.140(3) . ?
C20 N4 1.465(3) . ?
C20 C21 1.512(3) . ?
C21 C27 1.513(3) . ?
C22 C23 1.381(3) . ?
C22 C27 1.403(3) . ?
C23 O5 1.367(2) . ?
C23 C24 1.408(3) . ?
C24 O6 1.365(2) . ?
C24 C25 1.387(3) . ?
C25 C26 1.408(3) . ?
C26 C27 1.383(3) . ?
C28 O5 1.430(3) . ?
C29 O6 1.419(2) . ?
C30 O4 1.226(2) . ?
C30 N4 1.370(2) . ?
C30 C31 1.520(3) . ?
C31 C34 1.528(3) . ?
C31 C32 1.530(3) . ?
C32 C33 1.517(4) . ?

loop_
_geom_torsion_atom_site_label_1
_geom_torsion_atom_site_label_2
_geom_torsion_atom_site_label_3
_geom_torsion_atom_site_label_4
_geom_torsion
_geom_torsion_site_symmetry_1
_geom_torsion_site_symmetry_2
_geom_torsion_site_symmetry_3
_geom_torsion_site_symmetry_4
_geom_torsion_publ_flag
N2 C3 C4 C10 -54.5(2) . . . . ?
C10 C5 C6 O2 -174.28(18) . . . . ?
C10 C5 C6 C7 2.8(3) . . . . ?
O2 C6 C7 O3 2.4(3) . . . . ?
C5 C6 C7 O3 -174.92(17) . . . . ?
O2 C6 C7 C8 176.87(17) . . . . ?
C5 C6 C7 C8 -0.5(3) . . . . ?
O3 C7 C8 C9 172.55(17) . . . . ?
C6 C7 C8 C9 -2.1(3) . . . . ?
C7 C8 C9 C10 2.4(3) . . . . ?
C7 C8 C9 C1 -177.95(18) . . . . ?
N2 C1 C9 C10 1.8(3) . . . . ?
C2 C1 C9 C10 -121.52(19) . . . . ?
N2 C1 C9 C8 -177.86(16) . . . . ?
C2 C1 C9 C8 58.8(2) . . . . ?
C8 C9 C10 C5 0.0(3) . . . . ?
C1 C9 C10 C5 -179.66(17) . . . . ?
C8 C9 C10 C4 -177.39(18) . . . . ?
C1 C9 C10 C4 3.0(3) . . . . ?
C6 C5 C10 C9 -2.6(3) . . . . ?
C6 C5 C10 C4 174.83(18) . . . . ?
C3 C4 C10 C9 23.5(3) . . . . ?
C3 C4 C10 C5 -153.83(18) . . . . ?
O1 C13 C14 C15 70.6(2) . . . . ?
N2 C13 C14 C15 -111.9(2) . . . . ?
O1 C13 C14 C17 -50.7(3) . . . . ?
N2 C13 C14 C17 126.7(2) . . . . ?
C13 C14 C15 C16 60.6(3) . . . . ?
C17 C14 C15 C16 -179.9(2) . . . . ?
N4 C20 C21 C27 47.6(2) . . . . ?
C27 C22 C23 O5 179.90(18) . . . . ?
C27 C22 C23 C24 0.3(3) . . . . ?
O5 C23 C24 O6 2.3(2) . . . . ?
C22 C23 C24 O6 -178.01(18) . . . . ?
O5 C23 C24 C25 -179.50(17) . . . . ?
C22 C23 C24 C25 0.2(3) . . . . ?
O6 C24 C25 C26 177.78(18) . . . . ?
C23 C24 C25 C26 -0.2(3) . . . . ?
C24 C25 C26 C27 -0.2(3) . . . . ?
C24 C25 C26 C18 -179.21(17) . . . . ?
N4 C18 C26 C27 -13.4(2) . . . . ?
C19 C18 C26 C27 109.9(2) . . . . ?
N4 C18 C26 C25 165.62(16) . . . . ?
C19 C18 C26 C25 -71.1(2) . . . . ?
C25 C26 C27 C22 0.6(3) . . . . ?
C18 C26 C27 C22 179.61(18) . . . . ?
C25 C26 C27 C21 -178.99(19) . . . . ?
C18 C26 C27 C21 0.0(3) . . . . ?
C23 C22 C27 C26 -0.7(3) . . . . ?
C23 C22 C27 C21 178.97(19) . . . . ?
C20 C21 C27 C26 -17.3(3) . . . . ?
C20 C21 C27 C22 163.06(18) . . . . ?
O4 C30 C31 C34 -75.9(2) . . . . ?
N4 C30 C31 C34 107.7(2) . . . . ?
O4 C30 C31 C32 46.0(3) . . . . ?
N4 C30 C31 C32 -130.46(19) . . . . ?
C30 C31 C32 C33 57.9(2) . . . . ?
C34 C31 C32 C33 178.90(19) . . . . ?
O1 C13 N2 C1 2.3(3) . . . . ?
C14 C13 N2 C1 -175.13(17) . . . . ?
O1 C13 N2 C3 -160.45(19) . . . . ?
C14 C13 N2 C3 22.1(3) . . . . ?
C2 C1 N2 C13 -76.4(2) . . . . ?
C9 C1 N2 C13 160.33(16) . . . . ?
C2 C1 N2 C3 88.3(2) . . . . ?
C9 C1 N2 C3 -34.9(2) . . . . ?
C4 C3 N2 C13 -133.78(19) . . . . ?
C4 C3 N2 C1 63.2(2) . . . . ?
O4 C30 N4 C18 -8.2(3) . . . . ?
C31 C30 N4 C18 168.27(17) . . . . ?
O4 C30 N4 C20 159.29(19) . . . . ?
C31 C30 N4 C20 -24.2(3) . . . . ?
C19 C18 N4 C30 92.5(2) . . . . ?
C26 C18 N4 C30 -144.54(17) . . . . ?
C19 C18 N4 C20 -76.5(2) . . . . ?
C26 C18 N4 C20 46.5(2) . . . . ?
C21 C20 N4 C30 126.4(2) . . . . ?
C21 C20 N4 C18 -65.7(2) . . . . ?
C5 C6 O2 C11 6.4(3) . . . . ?
C7 C6 O2 C11 -170.78(17) . . . . ?
C8 C7 O3 C12 122.2(2) . . . . ?
C6 C7 O3 C12 -63.3(2) . . . . ?
C22 C23 O5 C28 5.5(3) . . . . ?
C24 C23 O5 C28 -174.90(18) . . . . ?
C25 C24 O6 C29 -3.7(3) . . . . ?
C23 C24 O6 C29 174.30(18) . . . . ?
